data_4304160
loop_
_publ_author_name
'Mai Kotera'
'Yusuke Sekioka'
'Takayoshi Suzuki'

_publ_section_title
;
Structural Versatility of 5-Methyltetrazolato Complexes of
(\h5-Pentamethylcyclopentadienyl)iridium(III) Incorporating
2,2'-Bipyridine, N,N-Dimethyldithiocarbamate, or 2-Pyridinethiolate Ligands
;
_journal_name_full 'Inorganic Chemistry'
_journal_page_first 3498
_journal_page_last 3508
_journal_paper_doi 10.1021/ic701631k
_journal_volume 47
_journal_year 2008
_chemical_formula_moiety 'C30 H38 Ir2 N2 S2 2+, 2(F6 P 1-)'
_chemical_formula_sum 'C30 H38 F12 Ir2 N2 P2 S2'
_chemical_formula_weight 1165.08
_chemical_name_systematic
; 
Bis[\m-2-pyridinethiolato-\k^2^S,N:\kS]bis[(\h^5^-pentamethylcyclopentadienyl) 
iridium(III)] Bis(hexafluorophosphate) 
;
_space_group_IT_number 2
_symmetry_cell_setting triclinic
_symmetry_Int_Tables_number 2
_symmetry_space_group_name_Hall '-P 1'
_symmetry_space_group_name_H-M 'P -1'
_atom_sites_solution_hydrogens geom
_atom_sites_solution_primary direct
_atom_sites_solution_secondary difmap
_audit_creation_method SHELXL-97
_cell_angle_alpha 92.211(2)
_cell_angle_beta 112.059(2)
_cell_angle_gamma 112.396(2)
_cell_formula_units_Z 2
_cell_length_a 11.2017(7)
_cell_length_b 13.8270(8)
_cell_length_c 14.2626(7)
_cell_measurement_reflns_used 11653
_cell_measurement_temperature 200(2)
_cell_measurement_theta_max 27.5
_cell_measurement_theta_min 3.0
_cell_volume 1849.91(19)
_computing_cell_refinement PROCESS-AUTO
_computing_data_collection PROCESS-AUTO
_computing_data_reduction 'CrystalStructure 3.8'
_computing_molecular_graphics 'ORTEP-3 for win'
_computing_publication_material SHELXL-97
_computing_structure_refinement SHELXL-97
_computing_structure_solution 'DIRDIF99 (PATTY)'
_diffrn_ambient_temperature 200(2)
_diffrn_detector_area_resol_mean 10.00
_diffrn_measured_fraction_theta_full 0.994
_diffrn_measured_fraction_theta_max 0.994
_diffrn_measurement_device_type 'Rigaku RAXIS-RAPID'
_diffrn_measurement_method \w
_diffrn_radiation_monochromator graphite
_diffrn_radiation_source 'fine-focus sealed tube'
_diffrn_radiation_type 'Mo K\a'
_diffrn_radiation_wavelength 0.71075
_diffrn_reflns_av_R_equivalents 0.0222
_diffrn_reflns_av_sigmaI/netI 0.0283
_diffrn_reflns_limit_h_max 14
_diffrn_reflns_limit_h_min -14
_diffrn_reflns_limit_k_max 17
_diffrn_reflns_limit_k_min -16
_diffrn_reflns_limit_l_max 18
_diffrn_reflns_limit_l_min -18
_diffrn_reflns_number 18262
_diffrn_reflns_theta_full 27.48
_diffrn_reflns_theta_max 27.48
_diffrn_reflns_theta_min 3.05
_exptl_absorpt_coefficient_mu 7.472
_exptl_absorpt_correction_T_max 0.4675
_exptl_absorpt_correction_T_min 0.2567
_exptl_absorpt_correction_type multi-scan
_exptl_absorpt_process_details
;
    Higashi, T. (1995). Program for Absorption Correction.
    Rigaku Corporation, Tokyo, Japan.
;
_exptl_crystal_colour yellow
_exptl_crystal_density_diffrn 2.092
_exptl_crystal_density_method 'not measured'
_exptl_crystal_description block
_exptl_crystal_F_000 1112
_exptl_crystal_size_max 0.25
_exptl_crystal_size_mid 0.15
_exptl_crystal_size_min 0.12
_refine_diff_density_max 1.904
_refine_diff_density_min -1.355
_refine_diff_density_rms 0.138
_refine_ls_extinction_method none
_refine_ls_goodness_of_fit_ref 1.164
_refine_ls_hydrogen_treatment constr
_refine_ls_matrix_type full
_refine_ls_number_parameters 462
_refine_ls_number_reflns 8438
_refine_ls_number_restraints 0
_refine_ls_restrained_S_all 1.164
_refine_ls_R_factor_all 0.0245
_refine_ls_R_factor_gt 0.0216
_refine_ls_shift/su_max 0.001
_refine_ls_shift/su_mean 0.000
_refine_ls_structure_factor_coef Fsqd
_refine_ls_weighting_details 'calc w=1/[\s^2^(Fo^2^)+(0.0328P)^2^+1.6855P] where P=(Fo^2^+2Fc^2^)/3'
_refine_ls_weighting_scheme calc
_refine_ls_wR_factor_gt 0.0588
_refine_ls_wR_factor_ref 0.0665
_reflns_number_gt 7815
_reflns_number_total 8438
_reflns_threshold_expression 'I > 2\s(I)'
_cod_data_source_file ic701631k-file003_5.cif
_cod_data_source_block complex7
_cod_original_cell_volume 1849.90(18)
_cod_database_code 4304160

loop_
_symmetry_equiv_pos_as_xyz
'x, y, z'
'-x, -y, -z'

loop_
_atom_site_label
_atom_site_type_symbol
_atom_site_fract_x
_atom_site_fract_y
_atom_site_fract_z
_atom_site_U_iso_or_equiv
_atom_site_adp_type
_atom_site_occupancy
_atom_site_symmetry_multiplicity
_atom_site_calc_flag
_atom_site_refinement_flags
_atom_site_disorder_assembly
_atom_site_disorder_group
Ir1 Ir 0.185119(14) 0.126179(10) 0.311681(9) 0.01995(5) Uani 1 1 d . . .
Ir2 Ir 0.253126(14) 0.363348(10) 0.198244(9) 0.01983(5) Uani 1 1 d . . .
S1 S 0.33426(10) 0.31913(7) 0.36528(7) 0.02412(18) Uani 1 1 d . . .
S2 S 0.13117(10) 0.16785(7) 0.14261(6) 0.02271(17) Uani 1 1 d . . .
P1 P 0.60214(12) 0.14871(9) 0.84133(9) 0.0363(2) Uani 1 1 d . . .
P2 P 0.13178(13) 0.39503(9) 0.68535(9) 0.0366(2) Uani 1 1 d . . .
F1 F 0.4975(3) 0.0264(2) 0.8238(3) 0.0624(8) Uani 1 1 d . . .
F2 F 0.7270(3) 0.1145(2) 0.8537(2) 0.0473(6) Uani 1 1 d . . .
F3 F 0.6477(4) 0.1611(3) 0.9627(3) 0.0783(11) Uani 1 1 d . . .
F4 F 0.5582(4) 0.1341(3) 0.7205(2) 0.0697(9) Uani 1 1 d . . .
F5 F 0.4772(4) 0.1818(3) 0.8291(3) 0.0737(11) Uani 1 1 d . . .
F6 F 0.7076(3) 0.2694(2) 0.8590(3) 0.0648(9) Uani 1 1 d . . .
F7 F 0.1112(4) 0.2739(2) 0.6671(2) 0.0559(8) Uani 1 1 d . . .
F8 F 0.2492(4) 0.4159(3) 0.8005(3) 0.0758(10) Uani 1 1 d . . .
F9 F 0.0128(4) 0.3626(3) 0.7273(3) 0.0642(9) Uani 1 1 d . . .
F10 F 0.2520(4) 0.4279(3) 0.6448(3) 0.0798(12) Uani 1 1 d . . .
F11 F 0.0141(4) 0.3729(3) 0.5722(2) 0.0737(10) Uani 1 1 d . . .
F12 F 0.1554(4) 0.5163(3) 0.7033(3) 0.0752(10) Uani 1 1 d . . .
N31 N 0.3975(3) 0.1664(2) 0.3418(2) 0.0226(6) Uani 1 1 d . . .
N41 N 0.3657(3) 0.2983(2) 0.1482(2) 0.0206(6) Uani 1 1 d . . .
C42 C 0.2834(4) 0.1914(3) 0.1205(3) 0.0225(7) Uani 1 1 d . . .
C32 C 0.4631(4) 0.2740(3) 0.3690(2) 0.0221(7) Uani 1 1 d . . .
C33 C 0.6064(4) 0.3319(3) 0.3931(3) 0.0303(8) Uani 1 1 d . . .
H33 H 0.6501 0.4079 0.4114 0.036 Uiso 1 1 calc R . .
C34 C 0.6834(4) 0.2748(4) 0.3893(3) 0.0369(9) Uani 1 1 d . . .
H34 H 0.7821 0.3114 0.4060 0.044 Uiso 1 1 calc R . .
C35 C 0.6157(5) 0.1643(4) 0.3612(3) 0.0376(10) Uani 1 1 d . . .
H35 H 0.6678 0.1247 0.3584 0.045 Uiso 1 1 calc R . .
C36 C 0.4728(5) 0.1118(3) 0.3371(3) 0.0322(9) Uani 1 1 d . . .
H36 H 0.4266 0.0360 0.3169 0.039 Uiso 1 1 calc R . .
C46 C 0.4895(4) 0.3373(3) 0.1396(3) 0.0297(8) Uani 1 1 d . . .
H46 H 0.5479 0.4122 0.1599 0.036 Uiso 1 1 calc R . .
C45 C 0.5331(5) 0.2705(4) 0.1018(3) 0.0380(10) Uani 1 1 d . . .
H45 H 0.6203 0.2993 0.0948 0.046 Uiso 1 1 calc R . .
C44 C 0.4495(5) 0.1607(4) 0.0740(3) 0.0399(10) Uani 1 1 d . . .
H44 H 0.4797 0.1140 0.0487 0.048 Uiso 1 1 calc R . .
C43 C 0.3226(5) 0.1200(3) 0.0833(3) 0.0302(8) Uani 1 1 d . . .
H43 H 0.2637 0.0452 0.0648 0.036 Uiso 1 1 calc R . .
C11 C -0.0393(4) 0.0372(3) 0.2759(3) 0.0292(8) Uani 1 1 d . . .
C12 C 0.0209(4) -0.0368(3) 0.2695(3) 0.0269(8) Uani 1 1 d . . .
C13 C 0.1309(4) -0.0207(3) 0.3696(3) 0.0292(8) Uani 1 1 d . . .
C14 C 0.1430(4) 0.0650(3) 0.4389(3) 0.0326(9) Uani 1 1 d . . .
C15 C 0.0355(4) 0.0999(3) 0.3800(3) 0.0331(9) Uani 1 1 d . . .
C16 C -0.1647(5) 0.0419(4) 0.1913(4) 0.0433(11) Uani 1 1 d . . .
H16A H -0.1510 0.0435 0.1273 0.065 Uiso 1 1 calc R . .
H16B H -0.1738 0.1066 0.2108 0.065 Uiso 1 1 calc R . .
H16C H -0.2513 -0.0214 0.1803 0.065 Uiso 1 1 calc R . .
C17 C -0.0319(5) -0.1208(3) 0.1759(3) 0.0386(10) Uani 1 1 d . . .
H17A H 0.0448 -0.1404 0.1793 0.058 Uiso 1 1 calc R . .
H17B H -0.0624 -0.0928 0.1134 0.058 Uiso 1 1 calc R . .
H17C H -0.1127 -0.1842 0.1737 0.058 Uiso 1 1 calc R . .
C18 C 0.2170(5) -0.0831(4) 0.3962(4) 0.0434(11) Uani 1 1 d . . .
H18A H 0.1647 -0.1498 0.4129 0.065 Uiso 1 1 calc R . .
H18B H 0.3076 -0.0409 0.4562 0.065 Uiso 1 1 calc R . .
H18C H 0.2356 -0.0998 0.3371 0.065 Uiso 1 1 calc R . .
C19 C 0.2367(6) 0.1050(4) 0.5525(3) 0.0516(13) Uani 1 1 d . . .
H19A H 0.1854 0.0659 0.5915 0.077 Uiso 1 1 calc R . .
H19B H 0.2630 0.1816 0.5714 0.077 Uiso 1 1 calc R . .
H19C H 0.3230 0.0939 0.5688 0.077 Uiso 1 1 calc R . .
C20 C 0.0069(6) 0.1853(4) 0.4207(4) 0.0495(12) Uani 1 1 d . . .
H20A H -0.0539 0.1557 0.4566 0.074 Uiso 1 1 calc R . .
H20B H -0.0415 0.2129 0.3631 0.074 Uiso 1 1 calc R . .
H20C H 0.0971 0.2436 0.4691 0.074 Uiso 1 1 calc R . .
C21 C 0.3247(5) 0.5355(3) 0.2383(3) 0.0327(9) Uani 1 1 d . . .
C22 C 0.1972(5) 0.4816(3) 0.2545(3) 0.0314(9) Uani 1 1 d . . .
C23 C 0.0850(5) 0.4165(3) 0.1585(3) 0.0318(8) Uani 1 1 d . . .
C24 C 0.1413(4) 0.4302(3) 0.0804(3) 0.0293(8) Uani 1 1 d . . .
C25 C 0.2869(5) 0.5043(3) 0.1302(3) 0.0288(8) Uani 1 1 d . . .
C26 C 0.4653(6) 0.6158(4) 0.3188(4) 0.0510(13) Uani 1 1 d . . .
H26A H 0.5396 0.6264 0.2946 0.076 Uiso 1 1 calc R . .
H26B H 0.4883 0.5897 0.3833 0.076 Uiso 1 1 calc R . .
H26C H 0.4601 0.6840 0.3313 0.076 Uiso 1 1 calc R . .
C27 C 0.1867(7) 0.4972(5) 0.3559(4) 0.0540(14) Uani 1 1 d . . .
H27A H 0.1734 0.5624 0.3652 0.081 Uiso 1 1 calc R . .
H27B H 0.2745 0.5039 0.4129 0.081 Uiso 1 1 calc R . .
H27C H 0.1054 0.4356 0.3555 0.081 Uiso 1 1 calc R . .
C28 C -0.0663(5) 0.3506(4) 0.1393(4) 0.0489(12) Uani 1 1 d . . .
H28A H -0.0693 0.3248 0.2018 0.073 Uiso 1 1 calc R . .
H28B H -0.1092 0.2893 0.0819 0.073 Uiso 1 1 calc R . .
H28C H -0.1195 0.3944 0.1217 0.073 Uiso 1 1 calc R . .
C29 C 0.0534(5) 0.3792(4) -0.0332(3) 0.0412(10) Uani 1 1 d . . .
H29A H 0.0011 0.4205 -0.0665 0.062 Uiso 1 1 calc R . .
H29B H -0.0143 0.3057 -0.0412 0.062 Uiso 1 1 calc R . .
H29C H 0.1163 0.3785 -0.0656 0.062 Uiso 1 1 calc R . .
C30 C 0.3830(6) 0.5435(4) 0.0777(4) 0.0463(11) Uani 1 1 d . . .
H30A H 0.3544 0.4874 0.0192 0.069 Uiso 1 1 calc R . .
H30B H 0.4813 0.5620 0.1268 0.069 Uiso 1 1 calc R . .
H30C H 0.3768 0.6071 0.0524 0.069 Uiso 1 1 calc R . .

loop_
_atom_site_aniso_label
_atom_site_aniso_U_11
_atom_site_aniso_U_22
_atom_site_aniso_U_33
_atom_site_aniso_U_23
_atom_site_aniso_U_13
_atom_site_aniso_U_12
Ir1 0.01978(8) 0.02014(8) 0.01906(8) 0.00574(5) 0.01012(6) 0.00564(6)
Ir2 0.02226(8) 0.01863(8) 0.02075(8) 0.00554(5) 0.00941(6) 0.01042(6)
S1 0.0277(5) 0.0223(4) 0.0212(4) 0.0045(3) 0.0100(3) 0.0099(4)
S2 0.0233(4) 0.0225(4) 0.0198(4) 0.0049(3) 0.0088(3) 0.0076(3)
P1 0.0294(6) 0.0280(6) 0.0521(7) 0.0042(5) 0.0174(5) 0.0133(5)
P2 0.0329(6) 0.0331(6) 0.0422(6) 0.0056(4) 0.0186(5) 0.0099(5)
F1 0.0468(18) 0.0325(15) 0.109(3) 0.0135(15) 0.0380(18) 0.0129(13)
F2 0.0416(16) 0.0459(16) 0.0700(18) 0.0203(13) 0.0283(14) 0.0286(13)
F3 0.076(3) 0.103(3) 0.056(2) 0.0061(19) 0.0374(18) 0.031(2)
F4 0.082(3) 0.074(2) 0.0552(19) 0.0188(16) 0.0189(17) 0.045(2)
F5 0.0417(18) 0.0446(18) 0.137(3) 0.0042(19) 0.035(2) 0.0248(15)
F6 0.0417(18) 0.0304(15) 0.113(3) 0.0107(16) 0.0295(18) 0.0099(13)
F7 0.073(2) 0.0346(15) 0.0646(18) 0.0158(13) 0.0335(16) 0.0218(15)
F8 0.052(2) 0.081(3) 0.057(2) -0.0063(17) -0.0009(15) 0.0170(19)
F9 0.054(2) 0.078(2) 0.067(2) 0.0113(17) 0.0408(17) 0.0198(17)
F10 0.089(3) 0.065(2) 0.143(3) 0.053(2) 0.095(3) 0.043(2)
F11 0.087(3) 0.091(3) 0.0401(17) 0.0127(16) 0.0106(16) 0.051(2)
F12 0.081(3) 0.0393(18) 0.116(3) 0.0103(18) 0.052(2) 0.0276(18)
N31 0.0259(16) 0.0226(15) 0.0207(14) 0.0095(11) 0.0105(12) 0.0107(13)
N41 0.0237(15) 0.0226(15) 0.0200(14) 0.0067(11) 0.0108(12) 0.0126(12)
C42 0.0276(19) 0.0250(18) 0.0213(16) 0.0109(13) 0.0141(14) 0.0135(15)
C32 0.0227(18) 0.0247(18) 0.0122(15) 0.0042(12) 0.0028(12) 0.0080(14)
C33 0.0238(19) 0.0263(19) 0.0243(18) 0.0029(14) 0.0036(15) 0.0010(15)
C34 0.021(2) 0.050(3) 0.034(2) 0.0122(18) 0.0073(16) 0.0135(19)
C35 0.031(2) 0.048(3) 0.043(2) 0.020(2) 0.0165(18) 0.023(2)
C36 0.033(2) 0.033(2) 0.038(2) 0.0131(17) 0.0190(18) 0.0175(18)
C46 0.030(2) 0.031(2) 0.034(2) 0.0139(16) 0.0177(17) 0.0142(17)
C45 0.037(2) 0.055(3) 0.041(2) 0.020(2) 0.0261(19) 0.028(2)
C44 0.061(3) 0.047(3) 0.041(2) 0.0178(19) 0.034(2) 0.038(2)
C43 0.047(2) 0.029(2) 0.0256(18) 0.0105(15) 0.0194(17) 0.0216(18)
C11 0.0238(19) 0.033(2) 0.0277(19) 0.0093(15) 0.0146(15) 0.0051(16)
C12 0.0248(19) 0.0235(19) 0.0279(19) 0.0098(14) 0.0140(15) 0.0024(15)
C13 0.030(2) 0.0266(19) 0.0261(19) 0.0143(15) 0.0138(16) 0.0046(16)
C14 0.031(2) 0.033(2) 0.0251(19) 0.0088(15) 0.0179(16) 0.0001(17)
C15 0.028(2) 0.032(2) 0.034(2) 0.0040(16) 0.0201(17) 0.0015(17)
C16 0.025(2) 0.052(3) 0.048(3) 0.015(2) 0.0131(19) 0.013(2)
C17 0.041(3) 0.030(2) 0.033(2) 0.0045(17) 0.0143(19) 0.0058(19)
C18 0.043(3) 0.036(2) 0.051(3) 0.029(2) 0.021(2) 0.014(2)
C19 0.051(3) 0.054(3) 0.031(2) 0.009(2) 0.020(2) 0.001(2)
C20 0.049(3) 0.054(3) 0.054(3) 0.002(2) 0.037(2) 0.015(2)
C21 0.034(2) 0.025(2) 0.038(2) 0.0062(16) 0.0086(17) 0.0172(17)
C22 0.041(2) 0.034(2) 0.0290(19) 0.0050(15) 0.0131(17) 0.0286(19)
C23 0.034(2) 0.029(2) 0.041(2) 0.0099(16) 0.0174(18) 0.0220(18)
C24 0.036(2) 0.028(2) 0.0270(19) 0.0111(15) 0.0078(16) 0.0211(17)
C25 0.038(2) 0.0191(18) 0.033(2) 0.0118(14) 0.0151(17) 0.0153(16)
C26 0.044(3) 0.030(2) 0.051(3) -0.005(2) -0.005(2) 0.014(2)
C27 0.082(4) 0.068(4) 0.040(3) 0.011(2) 0.032(3) 0.054(3)
C28 0.034(3) 0.057(3) 0.063(3) 0.015(2) 0.022(2) 0.025(2)
C29 0.048(3) 0.042(3) 0.025(2) 0.0060(17) 0.0030(18) 0.023(2)
C30 0.054(3) 0.034(2) 0.065(3) 0.027(2) 0.036(3) 0.021(2)

loop_
_atom_type_symbol
_atom_type_description
_atom_type_scat_dispersion_real
_atom_type_scat_dispersion_imag
_atom_type_scat_source
C C 0.0033 0.0016 'International Tables Vol C Tables 4.2.6.8 and 6.1.1.4'
H H 0.0000 0.0000 'International Tables Vol C Tables 4.2.6.8 and 6.1.1.4'
F F 0.0171 0.0103 'International Tables Vol C Tables 4.2.6.8 and 6.1.1.4'
Ir Ir -1.4442 7.9887 'International Tables Vol C Tables 4.2.6.8 and 6.1.1.4'
N N 0.0061 0.0033 'International Tables Vol C Tables 4.2.6.8 and 6.1.1.4'
P P 0.1023 0.0942 'International Tables Vol C Tables 4.2.6.8 and 6.1.1.4'
S S 0.1246 0.1234 'International Tables Vol C Tables 4.2.6.8 and 6.1.1.4'

loop_
_geom_angle_atom_site_label_1
_geom_angle_atom_site_label_2
_geom_angle_atom_site_label_3
_geom_angle
_geom_angle_site_symmetry_1
_geom_angle_site_symmetry_3
_geom_angle_publ_flag
N31 Ir1 C15 145.01(14) . . ?
N31 Ir1 C14 109.61(14) . . ?
C15 Ir1 C14 39.15(16) . . ?
N31 Ir1 C11 163.15(14) . . ?
C15 Ir1 C11 38.76(14) . . ?
C14 Ir1 C11 65.36(15) . . ?
N31 Ir1 C12 124.48(14) . . ?
C15 Ir1 C12 64.98(15) . . ?
C14 Ir1 C12 65.29(14) . . ?
C11 Ir1 C12 38.71(15) . . ?
N31 Ir1 C13 101.11(13) . . ?
C15 Ir1 C13 64.73(16) . . ?
C14 Ir1 C13 38.82(15) . . ?
C11 Ir1 C13 64.49(15) . . ?
C12 Ir1 C13 38.43(14) . . ?
N31 Ir1 S2 92.89(8) . . ?
C15 Ir1 S2 120.14(12) . . ?
C14 Ir1 S2 157.21(12) . . ?
C11 Ir1 S2 92.04(10) . . ?
C12 Ir1 S2 99.33(10) . . ?
C13 Ir1 S2 134.92(11) . . ?
N31 Ir1 S1 66.91(8) . . ?
C15 Ir1 S1 104.32(11) . . ?
C14 Ir1 S1 109.93(11) . . ?
C11 Ir1 S1 129.81(11) . . ?
C12 Ir1 S1 168.29(11) . . ?
C13 Ir1 S1 143.12(11) . . ?
S2 Ir1 S1 81.70(3) . . ?
N41 Ir2 C24 111.45(13) . . ?
N41 Ir2 C23 148.27(13) . . ?
C24 Ir2 C23 39.39(15) . . ?
N41 Ir2 C21 121.38(14) . . ?
C24 Ir2 C21 64.84(15) . . ?
C23 Ir2 C21 64.79(16) . . ?
N41 Ir2 C25 100.22(13) . . ?
C24 Ir2 C25 38.19(15) . . ?
C23 Ir2 C25 64.55(15) . . ?
C21 Ir2 C25 38.49(15) . . ?
N41 Ir2 C22 160.20(15) . . ?
C24 Ir2 C22 64.80(14) . . ?
C23 Ir2 C22 38.11(15) . . ?
C21 Ir2 C22 38.84(17) . . ?
C25 Ir2 C22 64.31(15) . . ?
N41 Ir2 S1 92.48(8) . . ?
C24 Ir2 S1 156.05(11) . . ?
C23 Ir2 S1 117.52(11) . . ?
C21 Ir2 S1 102.38(11) . . ?
C25 Ir2 S1 139.04(11) . . ?
C22 Ir2 S1 92.35(10) . . ?
N41 Ir2 S2 66.94(8) . . ?
C24 Ir2 S2 108.10(11) . . ?
C23 Ir2 S2 105.38(12) . . ?
C21 Ir2 S2 170.16(11) . . ?
C25 Ir2 S2 139.14(11) . . ?
C22 Ir2 S2 132.81(12) . . ?
S1 Ir2 S2 81.60(3) . . ?
C32 S1 Ir2 105.36(11) . . ?
C32 S1 Ir1 80.42(12) . . ?
Ir2 S1 Ir1 97.91(3) . . ?
C42 S2 Ir1 105.45(12) . . ?
C42 S2 Ir2 80.52(12) . . ?
Ir1 S2 Ir2 97.72(3) . . ?
F6 P1 F5 90.75(18) . . ?
F6 P1 F4 90.6(2) . . ?
F5 P1 F4 90.8(2) . . ?
F6 P1 F1 179.15(18) . . ?
F5 P1 F1 90.10(18) . . ?
F4 P1 F1 89.5(2) . . ?
F6 P1 F2 89.68(16) . . ?
F5 P1 F2 179.56(19) . . ?
F4 P1 F2 89.31(17) . . ?
F1 P1 F2 89.47(16) . . ?
F6 P1 F3 90.1(2) . . ?
F5 P1 F3 90.5(2) . . ?
F4 P1 F3 178.6(2) . . ?
F1 P1 F3 89.8(2) . . ?
F2 P1 F3 89.42(19) . . ?
F10 P2 F11 91.0(2) . . ?
F10 P2 F9 179.3(2) . . ?
F11 P2 F9 89.7(2) . . ?
F10 P2 F12 89.42(19) . . ?
F11 P2 F12 90.2(2) . . ?
F9 P2 F12 90.4(2) . . ?
F10 P2 F7 89.38(18) . . ?
F11 P2 F7 90.14(19) . . ?
F9 P2 F7 90.75(19) . . ?
F12 P2 F7 178.8(2) . . ?
F10 P2 F8 89.8(2) . . ?
F11 P2 F8 179.1(2) . . ?
F9 P2 F8 89.6(2) . . ?
F12 P2 F8 90.4(2) . . ?
F7 P2 F8 89.31(19) . . ?
C36 N31 C32 119.2(3) . . ?
C36 N31 Ir1 135.4(3) . . ?
C32 N31 Ir1 105.3(2) . . ?
C46 N41 C42 119.5(3) . . ?
C46 N41 Ir2 135.6(3) . . ?
C42 N41 Ir2 104.9(2) . . ?
N41 C42 C43 122.3(3) . . ?
N41 C42 S2 107.7(2) . . ?
C43 C42 S2 130.0(3) . . ?
N31 C32 C33 122.8(3) . . ?
N31 C32 S1 107.4(3) . . ?
C33 C32 S1 129.8(3) . . ?
C32 C33 C34 117.5(4) . . ?
C32 C33 H33 121.3 . . ?
C34 C33 H33 121.3 . . ?
C35 C34 C33 119.6(4) . . ?
C35 C34 H34 120.2 . . ?
C33 C34 H34 120.2 . . ?
C36 C35 C34 120.0(4) . . ?
C36 C35 H35 120.0 . . ?
C34 C35 H35 120.0 . . ?
N31 C36 C35 120.9(4) . . ?
N31 C36 H36 119.6 . . ?
C35 C36 H36 119.6 . . ?
N41 C46 C45 120.9(4) . . ?
N41 C46 H46 119.6 . . ?
C45 C46 H46 119.6 . . ?
C46 C45 C44 119.8(4) . . ?
C46 C45 H45 120.1 . . ?
C44 C45 H45 120.1 . . ?
C43 C44 C45 119.6(4) . . ?
C43 C44 H44 120.2 . . ?
C45 C44 H44 120.2 . . ?
C44 C43 C42 117.9(4) . . ?
C44 C43 H43 121.1 . . ?
C42 C43 H43 121.1 . . ?
C15 C11 C12 108.0(3) . . ?
C15 C11 C16 126.2(4) . . ?
C12 C11 C16 125.7(4) . . ?
C15 C11 Ir1 70.2(2) . . ?
C12 C11 Ir1 70.7(2) . . ?
C16 C11 Ir1 128.1(3) . . ?
C13 C12 C11 107.8(3) . . ?
C13 C12 C17 127.0(4) . . ?
C11 C12 C17 125.1(4) . . ?
C13 C12 Ir1 70.9(2) . . ?
C11 C12 Ir1 70.6(2) . . ?
C17 C12 Ir1 127.6(3) . . ?
C12 C13 C14 109.0(4) . . ?
C12 C13 C18 124.7(4) . . ?
C14 C13 C18 126.3(4) . . ?
C12 C13 Ir1 70.7(2) . . ?
C14 C13 Ir1 70.1(2) . . ?
C18 C13 Ir1 125.3(3) . . ?
C13 C14 C15 106.8(3) . . ?
C13 C14 C19 127.9(4) . . ?
C15 C14 C19 125.0(4) . . ?
C13 C14 Ir1 71.03(19) . . ?
C15 C14 Ir1 70.3(2) . . ?
C19 C14 Ir1 128.0(3) . . ?
C11 C15 C14 108.4(4) . . ?
C11 C15 C20 125.9(4) . . ?
C14 C15 C20 125.7(4) . . ?
C11 C15 Ir1 71.0(2) . . ?
C14 C15 Ir1 70.5(2) . . ?
C20 C15 Ir1 124.7(3) . . ?
C11 C16 H16A 109.5 . . ?
C11 C16 H16B 109.5 . . ?
H16A C16 H16B 109.5 . . ?
C11 C16 H16C 109.5 . . ?
H16A C16 H16C 109.5 . . ?
H16B C16 H16C 109.5 . . ?
C12 C17 H17A 109.5 . . ?
C12 C17 H17B 109.5 . . ?
H17A C17 H17B 109.5 . . ?
C12 C17 H17C 109.5 . . ?
H17A C17 H17C 109.5 . . ?
H17B C17 H17C 109.5 . . ?
C13 C18 H18A 109.5 . . ?
C13 C18 H18B 109.5 . . ?
H18A C18 H18B 109.5 . . ?
C13 C18 H18C 109.5 . . ?
H18A C18 H18C 109.5 . . ?
H18B C18 H18C 109.5 . . ?
C14 C19 H19A 109.5 . . ?
C14 C19 H19B 109.5 . . ?
H19A C19 H19B 109.5 . . ?
C14 C19 H19C 109.5 . . ?
H19A C19 H19C 109.5 . . ?
H19B C19 H19C 109.5 . . ?
C15 C20 H20A 109.5 . . ?
C15 C20 H20B 109.5 . . ?
H20A C20 H20B 109.5 . . ?
C15 C20 H20C 109.5 . . ?
H20A C20 H20C 109.5 . . ?
H20B C20 H20C 109.5 . . ?
C25 C21 C22 107.2(4) . . ?
C25 C21 C26 127.2(4) . . ?
C22 C21 C26 125.4(4) . . ?
C25 C21 Ir2 70.9(2) . . ?
C22 C21 Ir2 70.9(2) . . ?
C26 C21 Ir2 127.5(3) . . ?
C23 C22 C21 108.3(3) . . ?
C23 C22 C27 126.7(4) . . ?
C21 C22 C27 124.9(4) . . ?
C23 C22 Ir2 70.3(2) . . ?
C21 C22 Ir2 70.3(2) . . ?
C27 C22 Ir2 127.2(3) . . ?
C22 C23 C24 107.9(4) . . ?
C22 C23 C28 126.1(4) . . ?
C24 C23 C28 125.9(4) . . ?
C22 C23 Ir2 71.6(2) . . ?
C24 C23 Ir2 70.1(2) . . ?
C28 C23 Ir2 126.6(3) . . ?
C25 C24 C23 107.5(3) . . ?
C25 C24 C29 128.0(4) . . ?
C23 C24 C29 124.4(4) . . ?
C25 C24 Ir2 71.6(2) . . ?
C23 C24 Ir2 70.5(2) . . ?
C29 C24 Ir2 126.6(3) . . ?
C24 C25 C21 109.1(4) . . ?
C24 C25 C30 125.0(4) . . ?
C21 C25 C30 126.0(4) . . ?
C24 C25 Ir2 70.3(2) . . ?
C21 C25 Ir2 70.6(2) . . ?
C30 C25 Ir2 125.7(3) . . ?
C21 C26 H26A 109.5 . . ?
C21 C26 H26B 109.5 . . ?
H26A C26 H26B 109.5 . . ?
C21 C26 H26C 109.5 . . ?
H26A C26 H26C 109.5 . . ?
H26B C26 H26C 109.5 . . ?
C22 C27 H27A 109.5 . . ?
C22 C27 H27B 109.5 . . ?
H27A C27 H27B 109.5 . . ?
C22 C27 H27C 109.5 . . ?
H27A C27 H27C 109.5 . . ?
H27B C27 H27C 109.5 . . ?
C23 C28 H28A 109.5 . . ?
C23 C28 H28B 109.5 . . ?
H28A C28 H28B 109.5 . . ?
C23 C28 H28C 109.5 . . ?
H28A C28 H28C 109.5 . . ?
H28B C28 H28C 109.5 . . ?
C24 C29 H29A 109.5 . . ?
C24 C29 H29B 109.5 . . ?
H29A C29 H29B 109.5 . . ?
C24 C29 H29C 109.5 . . ?
H29A C29 H29C 109.5 . . ?
H29B C29 H29C 109.5 . . ?
C25 C30 H30A 109.5 . . ?
C25 C30 H30B 109.5 . . ?
H30A C30 H30B 109.5 . . ?
C25 C30 H30C 109.5 . . ?
H30A C30 H30C 109.5 . . ?
H30B C30 H30C 109.5 . . ?

loop_
_geom_bond_atom_site_label_1
_geom_bond_atom_site_label_2
_geom_bond_distance
_geom_bond_site_symmetry_2
_geom_bond_publ_flag
Ir1 N31 2.088(3) . ?
Ir1 C15 2.163(4) . ?
Ir1 C14 2.166(3) . ?
Ir1 C11 2.174(4) . ?
Ir1 C12 2.175(4) . ?
Ir1 C13 2.177(4) . ?
Ir1 S2 2.4063(8) . ?
Ir1 S1 2.4454(9) . ?
Ir2 N41 2.098(3) . ?
Ir2 C24 2.161(3) . ?
Ir2 C23 2.166(4) . ?
Ir2 C21 2.175(4) . ?
Ir2 C25 2.178(3) . ?
Ir2 C22 2.183(4) . ?
Ir2 S1 2.4052(9) . ?
Ir2 S2 2.4514(9) . ?
S1 C32 1.763(4) . ?
S2 C42 1.761(4) . ?
P1 F6 1.577(3) . ?
P1 F5 1.584(3) . ?
P1 F4 1.585(3) . ?
P1 F1 1.592(3) . ?
P1 F2 1.592(3) . ?
P1 F3 1.592(3) . ?
P2 F10 1.579(3) . ?
P2 F11 1.579(3) . ?
P2 F9 1.581(3) . ?
P2 F12 1.589(3) . ?
P2 F7 1.598(3) . ?
P2 F8 1.601(3) . ?
N31 C36 1.345(5) . ?
N31 C32 1.346(5) . ?
N41 C46 1.339(5) . ?
N41 C42 1.353(5) . ?
C42 C43 1.383(5) . ?
C32 C33 1.386(5) . ?
C33 C34 1.386(6) . ?
C33 H33 0.9500 . ?
C34 C35 1.382(6) . ?
C34 H34 0.9500 . ?
C35 C36 1.374(6) . ?
C35 H35 0.9500 . ?
C36 H36 0.9500 . ?
C46 C45 1.373(6) . ?
C46 H46 0.9500 . ?
C45 C44 1.389(7) . ?
C45 H45 0.9500 . ?
C44 C43 1.376(6) . ?
C44 H44 0.9500 . ?
C43 H43 0.9500 . ?
C11 C15 1.439(5) . ?
C11 C12 1.441(6) . ?
C11 C16 1.494(6) . ?
C12 C13 1.432(5) . ?
C12 C17 1.498(6) . ?
C13 C14 1.443(6) . ?
C13 C18 1.485(6) . ?
C14 C15 1.450(6) . ?
C14 C19 1.497(6) . ?
C15 C20 1.486(6) . ?
C16 H16A 0.9800 . ?
C16 H16B 0.9800 . ?
C16 H16C 0.9800 . ?
C17 H17A 0.9800 . ?
C17 H17B 0.9800 . ?
C17 H17C 0.9800 . ?
C18 H18A 0.9800 . ?
C18 H18B 0.9800 . ?
C18 H18C 0.9800 . ?
C19 H19A 0.9800 . ?
C19 H19B 0.9800 . ?
C19 H19C 0.9800 . ?
C20 H20A 0.9800 . ?
C20 H20B 0.9800 . ?
C20 H20C 0.9800 . ?
C21 C25 1.435(6) . ?
C21 C22 1.449(6) . ?
C21 C26 1.498(6) . ?
C22 C23 1.420(6) . ?
C22 C27 1.509(6) . ?
C23 C24 1.458(6) . ?
C23 C28 1.494(6) . ?
C24 C25 1.419(6) . ?
C24 C29 1.509(5) . ?
C25 C30 1.486(6) . ?
C26 H26A 0.9800 . ?
C26 H26B 0.9800 . ?
C26 H26C 0.9800 . ?
C27 H27A 0.9800 . ?
C27 H27B 0.9800 . ?
C27 H27C 0.9800 . ?
C28 H28A 0.9800 . ?
C28 H28B 0.9800 . ?
C28 H28C 0.9800 . ?
C29 H29A 0.9800 . ?
C29 H29B 0.9800 . ?
C29 H29C 0.9800 . ?
C30 H30A 0.9800 . ?
C30 H30B 0.9800 . ?
C30 H30C 0.9800 . ?

loop_
_geom_torsion_atom_site_label_1
_geom_torsion_atom_site_label_2
_geom_torsion_atom_site_label_3
_geom_torsion_atom_site_label_4
_geom_torsion
_geom_torsion_site_symmetry_1
_geom_torsion_site_symmetry_2
_geom_torsion_site_symmetry_3
_geom_torsion_site_symmetry_4
_geom_torsion_publ_flag
N41 Ir2 S1 C32 8.11(15) . . . . ?
C24 Ir2 S1 C32 -169.5(3) . . . . ?
C23 Ir2 S1 C32 177.38(18) . . . . ?
C21 Ir2 S1 C32 -114.79(17) . . . . ?
C25 Ir2 S1 C32 -100.6(2) . . . . ?
C22 Ir2 S1 C32 -152.69(17) . . . . ?
S2 Ir2 S1 C32 74.36(13) . . . . ?
N41 Ir2 S1 Ir1 -74.07(9) . . . . ?
C24 Ir2 S1 Ir1 108.3(3) . . . . ?
C23 Ir2 S1 Ir1 95.21(13) . . . . ?
C21 Ir2 S1 Ir1 163.04(12) . . . . ?
C25 Ir2 S1 Ir1 177.22(17) . . . . ?
C22 Ir2 S1 Ir1 125.14(12) . . . . ?
S2 Ir2 S1 Ir1 -7.82(3) . . . . ?
N31 Ir1 S1 C32 0.38(13) . . . . ?
C15 Ir1 S1 C32 144.51(16) . . . . ?
C14 Ir1 S1 C32 103.87(17) . . . . ?
C11 Ir1 S1 C32 177.90(16) . . . . ?
C12 Ir1 S1 C32 167.7(5) . . . . ?
C13 Ir1 S1 C32 77.7(2) . . . . ?
S2 Ir1 S1 C32 -96.38(11) . . . . ?
N31 Ir1 S1 Ir2 104.72(9) . . . . ?
C15 Ir1 S1 Ir2 -111.15(12) . . . . ?
C14 Ir1 S1 Ir2 -151.79(13) . . . . ?
C11 Ir1 S1 Ir2 -77.76(13) . . . . ?
C12 Ir1 S1 Ir2 -88.0(5) . . . . ?
C13 Ir1 S1 Ir2 -177.95(19) . . . . ?
S2 Ir1 S1 Ir2 7.96(3) . . . . ?
N31 Ir1 S2 C42 8.28(15) . . . . ?
C15 Ir1 S2 C42 176.23(17) . . . . ?
C14 Ir1 S2 C42 -162.7(3) . . . . ?
C11 Ir1 S2 C42 -155.60(17) . . . . ?
C12 Ir1 S2 C42 -117.37(17) . . . . ?
C13 Ir1 S2 C42 -100.6(2) . . . . ?
S1 Ir1 S2 C42 74.44(13) . . . . ?
N31 Ir1 S2 Ir2 -73.96(9) . . . . ?
C15 Ir1 S2 Ir2 93.98(13) . . . . ?
C14 Ir1 S2 Ir2 115.0(3) . . . . ?
C11 Ir1 S2 Ir2 122.15(11) . . . . ?
C12 Ir1 S2 Ir2 160.39(11) . . . . ?
C13 Ir1 S2 Ir2 177.20(16) . . . . ?
S1 Ir1 S2 Ir2 -7.81(3) . . . . ?
N41 Ir2 S2 C42 -0.20(14) . . . . ?
C24 Ir2 S2 C42 106.01(16) . . . . ?
C23 Ir2 S2 C42 147.12(16) . . . . ?
C21 Ir2 S2 C42 148.8(7) . . . . ?
C25 Ir2 S2 C42 78.4(2) . . . . ?
C22 Ir2 S2 C42 178.07(18) . . . . ?
S1 Ir2 S2 C42 -96.53(12) . . . . ?
N41 Ir2 S2 Ir1 104.28(9) . . . . ?
C24 Ir2 S2 Ir1 -149.52(12) . . . . ?
C23 Ir2 S2 Ir1 -108.41(12) . . . . ?
C21 Ir2 S2 Ir1 -106.7(7) . . . . ?
C25 Ir2 S2 Ir1 -177.11(17) . . . . ?
C22 Ir2 S2 Ir1 -77.45(14) . . . . ?
S1 Ir2 S2 Ir1 7.94(3) . . . . ?
C15 Ir1 N31 C36 99.6(4) . . . . ?
C14 Ir1 N31 C36 77.6(4) . . . . ?
C11 Ir1 N31 C36 8.1(6) . . . . ?
C12 Ir1 N31 C36 4.6(4) . . . . ?
C13 Ir1 N31 C36 38.2(4) . . . . ?
S2 Ir1 N31 C36 -98.8(3) . . . . ?
S1 Ir1 N31 C36 -178.5(4) . . . . ?
C15 Ir1 N31 C32 -82.4(3) . . . . ?
C14 Ir1 N31 C32 -104.5(2) . . . . ?
C11 Ir1 N31 C32 -173.9(4) . . . . ?
C12 Ir1 N31 C32 -177.4(2) . . . . ?
C13 Ir1 N31 C32 -143.9(2) . . . . ?
S2 Ir1 N31 C32 79.2(2) . . . . ?
S1 Ir1 N31 C32 -0.50(18) . . . . ?
C24 Ir2 N41 C46 79.3(4) . . . . ?
C23 Ir2 N41 C46 98.6(4) . . . . ?
C21 Ir2 N41 C46 6.5(4) . . . . ?
C25 Ir2 N41 C46 41.2(4) . . . . ?
C22 Ir2 N41 C46 4.3(6) . . . . ?
S1 Ir2 N41 C46 -99.6(3) . . . . ?
S2 Ir2 N41 C46 -179.4(4) . . . . ?
C24 Ir2 N41 C42 -101.0(2) . . . . ?
C23 Ir2 N41 C42 -81.7(3) . . . . ?
C21 Ir2 N41 C42 -173.8(2) . . . . ?
C25 Ir2 N41 C42 -139.1(2) . . . . ?
C22 Ir2 N41 C42 -176.0(3) . . . . ?
S1 Ir2 N41 C42 80.0(2) . . . . ?
S2 Ir2 N41 C42 0.26(18) . . . . ?
C46 N41 C42 C43 0.1(5) . . . . ?
Ir2 N41 C42 C43 -179.7(3) . . . . ?
C46 N41 C42 S2 179.4(3) . . . . ?
Ir2 N41 C42 S2 -0.3(2) . . . . ?
Ir1 S2 C42 N41 -95.2(2) . . . . ?
Ir2 S2 C42 N41 0.3(2) . . . . ?
Ir1 S2 C42 C43 84.1(3) . . . . ?
Ir2 S2 C42 C43 179.6(4) . . . . ?
C36 N31 C32 C33 -0.2(5) . . . . ?
Ir1 N31 C32 C33 -178.6(3) . . . . ?
C36 N31 C32 S1 179.0(3) . . . . ?
Ir1 N31 C32 S1 0.7(2) . . . . ?
Ir2 S1 C32 N31 -96.2(2) . . . . ?
Ir1 S1 C32 N31 -0.6(2) . . . . ?
Ir2 S1 C32 C33 83.0(3) . . . . ?
Ir1 S1 C32 C33 178.6(3) . . . . ?
N31 C32 C33 C34 -0.6(5) . . . . ?
S1 C32 C33 C34 -179.7(3) . . . . ?
C32 C33 C34 C35 0.7(6) . . . . ?
C33 C34 C35 C36 0.0(6) . . . . ?
C32 N31 C36 C35 1.0(5) . . . . ?
Ir1 N31 C36 C35 178.7(3) . . . . ?
C34 C35 C36 N31 -0.9(6) . . . . ?
C42 N41 C46 C45 0.9(5) . . . . ?
Ir2 N41 C46 C45 -179.5(3) . . . . ?
N41 C46 C45 C44 -1.3(6) . . . . ?
C46 C45 C44 C43 0.8(6) . . . . ?
C45 C44 C43 C42 0.0(6) . . . . ?
N41 C42 C43 C44 -0.5(5) . . . . ?
S2 C42 C43 C44 -179.7(3) . . . . ?
N31 Ir1 C11 C15 113.7(4) . . . . ?
C14 Ir1 C11 C15 37.7(2) . . . . ?
C12 Ir1 C11 C15 118.3(3) . . . . ?
C13 Ir1 C11 C15 80.7(3) . . . . ?
S2 Ir1 C11 C15 -139.3(2) . . . . ?
S1 Ir1 C11 C15 -58.4(3) . . . . ?
N31 Ir1 C11 C12 -4.6(5) . . . . ?
C15 Ir1 C11 C12 -118.3(3) . . . . ?
C14 Ir1 C11 C12 -80.6(2) . . . . ?
C13 Ir1 C11 C12 -37.6(2) . . . . ?
S2 Ir1 C11 C12 102.41(19) . . . . ?
S1 Ir1 C11 C12 -176.69(16) . . . . ?
N31 Ir1 C11 C16 -125.3(5) . . . . ?
C15 Ir1 C11 C16 121.0(5) . . . . ?
C14 Ir1 C11 C16 158.7(4) . . . . ?
C12 Ir1 C11 C16 -120.7(5) . . . . ?
C13 Ir1 C11 C16 -158.3(4) . . . . ?
S2 Ir1 C11 C16 -18.3(4) . . . . ?
S1 Ir1 C11 C16 62.6(4) . . . . ?
C15 C11 C12 C13 0.9(4) . . . . ?
C16 C11 C12 C13 -174.9(4) . . . . ?
Ir1 C11 C12 C13 61.5(2) . . . . ?
C15 C11 C12 C17 176.5(3) . . . . ?
C16 C11 C12 C17 0.6(6) . . . . ?
Ir1 C11 C12 C17 -122.9(4) . . . . ?
C15 C11 C12 Ir1 -60.6(2) . . . . ?
C16 C11 C12 Ir1 123.6(4) . . . . ?
N31 Ir1 C12 C13 60.7(3) . . . . ?
C15 Ir1 C12 C13 -80.2(3) . . . . ?
C14 Ir1 C12 C13 -36.9(2) . . . . ?
C11 Ir1 C12 C13 -117.7(3) . . . . ?
S2 Ir1 C12 C13 160.8(2) . . . . ?
S1 Ir1 C12 C13 -105.1(5) . . . . ?
N31 Ir1 C12 C11 178.40(18) . . . . ?
C15 Ir1 C12 C11 37.5(2) . . . . ?
C14 Ir1 C12 C11 80.8(2) . . . . ?
C13 Ir1 C12 C11 117.7(3) . . . . ?
S2 Ir1 C12 C11 -81.53(19) . . . . ?
S1 Ir1 C12 C11 12.6(6) . . . . ?
N31 Ir1 C12 C17 -61.7(4) . . . . ?
C15 Ir1 C12 C17 157.3(4) . . . . ?
C14 Ir1 C12 C17 -159.3(4) . . . . ?
C11 Ir1 C12 C17 119.9(4) . . . . ?
C13 Ir1 C12 C17 -122.4(5) . . . . ?
S2 Ir1 C12 C17 38.3(4) . . . . ?
S1 Ir1 C12 C17 132.5(4) . . . . ?
C11 C12 C13 C14 -1.4(4) . . . . ?
C17 C12 C13 C14 -176.9(3) . . . . ?
Ir1 C12 C13 C14 59.9(2) . . . . ?
C11 C12 C13 C18 178.5(3) . . . . ?
C17 C12 C13 C18 3.0(6) . . . . ?
Ir1 C12 C13 C18 -120.2(4) . . . . ?
C11 C12 C13 Ir1 -61.3(2) . . . . ?
C17 C12 C13 Ir1 123.2(4) . . . . ?
N31 Ir1 C13 C12 -132.9(2) . . . . ?
C15 Ir1 C13 C12 80.9(2) . . . . ?
C14 Ir1 C13 C12 119.6(3) . . . . ?
C11 Ir1 C13 C12 37.8(2) . . . . ?
S2 Ir1 C13 C12 -27.3(3) . . . . ?
S1 Ir1 C13 C12 160.94(18) . . . . ?
N31 Ir1 C13 C14 107.5(2) . . . . ?
C15 Ir1 C13 C14 -38.6(2) . . . . ?
C11 Ir1 C13 C14 -81.7(3) . . . . ?
C12 Ir1 C13 C14 -119.6(3) . . . . ?
S2 Ir1 C13 C14 -146.9(2) . . . . ?
S1 Ir1 C13 C14 41.4(3) . . . . ?
N31 Ir1 C13 C18 -13.5(4) . . . . ?
C15 Ir1 C13 C18 -159.7(4) . . . . ?
C14 Ir1 C13 C18 -121.0(5) . . . . ?
C11 Ir1 C13 C18 157.2(4) . . . . ?
C12 Ir1 C13 C18 119.4(5) . . . . ?
S2 Ir1 C13 C18 92.1(4) . . . . ?
S1 Ir1 C13 C18 -79.7(4) . . . . ?
C12 C13 C14 C15 1.3(4) . . . . ?
C18 C13 C14 C15 -178.6(4) . . . . ?
Ir1 C13 C14 C15 61.6(2) . . . . ?
C12 C13 C14 C19 175.8(4) . . . . ?
C18 C13 C14 C19 -4.1(6) . . . . ?
Ir1 C13 C14 C19 -123.9(4) . . . . ?
C12 C13 C14 Ir1 -60.3(2) . . . . ?
C18 C13 C14 Ir1 119.8(4) . . . . ?
N31 Ir1 C14 C13 -83.3(2) . . . . ?
C15 Ir1 C14 C13 116.6(3) . . . . ?
C11 Ir1 C14 C13 79.3(3) . . . . ?
C12 Ir1 C14 C13 36.5(2) . . . . ?
S2 Ir1 C14 C13 87.1(4) . . . . ?
S1 Ir1 C14 C13 -155.0(2) . . . . ?
N31 Ir1 C14 C15 160.1(2) . . . . ?
C11 Ir1 C14 C15 -37.3(2) . . . . ?
C12 Ir1 C14 C15 -80.1(2) . . . . ?
C13 Ir1 C14 C15 -116.6(3) . . . . ?
S2 Ir1 C14 C15 -29.5(4) . . . . ?
S1 Ir1 C14 C15 88.4(2) . . . . ?
N31 Ir1 C14 C19 40.5(5) . . . . ?
C15 Ir1 C14 C19 -119.6(5) . . . . ?
C11 Ir1 C14 C19 -156.9(5) . . . . ?
C12 Ir1 C14 C19 160.3(5) . . . . ?
C13 Ir1 C14 C19 123.8(6) . . . . ?
S2 Ir1 C14 C19 -149.1(3) . . . . ?
S1 Ir1 C14 C19 -31.2(5) . . . . ?
C12 C11 C15 C14 -0.1(4) . . . . ?
C16 C11 C15 C14 175.7(4) . . . . ?
Ir1 C11 C15 C14 -60.9(3) . . . . ?
C12 C11 C15 C20 -179.5(4) . . . . ?
C16 C11 C15 C20 -3.7(6) . . . . ?
Ir1 C11 C15 C20 119.6(4) . . . . ?
C12 C11 C15 Ir1 60.9(2) . . . . ?
C16 C11 C15 Ir1 -123.3(4) . . . . ?
C13 C14 C15 C11 -0.8(4) . . . . ?
C19 C14 C15 C11 -175.5(4) . . . . ?
Ir1 C14 C15 C11 61.3(2) . . . . ?
C13 C14 C15 C20 178.6(4) . . . . ?
C19 C14 C15 C20 4.0(6) . . . . ?
Ir1 C14 C15 C20 -119.3(4) . . . . ?
C13 C14 C15 Ir1 -62.0(2) . . . . ?
C19 C14 C15 Ir1 123.3(4) . . . . ?
N31 Ir1 C15 C11 -152.4(2) . . . . ?
C14 Ir1 C15 C11 -118.4(3) . . . . ?
C12 Ir1 C15 C11 -37.4(2) . . . . ?
C13 Ir1 C15 C11 -80.1(3) . . . . ?
S2 Ir1 C15 C11 48.9(3) . . . . ?
S1 Ir1 C15 C11 137.5(2) . . . . ?
N31 Ir1 C15 C14 -34.1(4) . . . . ?
C11 Ir1 C15 C14 118.4(3) . . . . ?
C12 Ir1 C15 C14 80.9(2) . . . . ?
C13 Ir1 C15 C14 38.3(2) . . . . ?
S2 Ir1 C15 C14 167.27(19) . . . . ?
S1 Ir1 C15 C14 -104.1(2) . . . . ?
N31 Ir1 C15 C20 86.5(5) . . . . ?
C14 Ir1 C15 C20 120.6(5) . . . . ?
C11 Ir1 C15 C20 -121.1(5) . . . . ?
C12 Ir1 C15 C20 -158.5(4) . . . . ?
C13 Ir1 C15 C20 158.9(4) . . . . ?
S2 Ir1 C15 C20 -72.2(4) . . . . ?
S1 Ir1 C15 C20 16.4(4) . . . . ?
N41 Ir2 C21 C25 64.3(3) . . . . ?
C24 Ir2 C21 C25 -36.4(2) . . . . ?
C23 Ir2 C21 C25 -80.2(3) . . . . ?
C22 Ir2 C21 C25 -116.8(3) . . . . ?
S1 Ir2 C21 C25 165.0(2) . . . . ?
S2 Ir2 C21 C25 -82.0(7) . . . . ?
N41 Ir2 C21 C22 -178.8(2) . . . . ?
C24 Ir2 C21 C22 80.4(2) . . . . ?
C23 Ir2 C21 C22 36.7(2) . . . . ?
C25 Ir2 C21 C22 116.8(3) . . . . ?
S1 Ir2 C21 C22 -78.1(2) . . . . ?
S2 Ir2 C21 C22 34.9(8) . . . . ?
N41 Ir2 C21 C26 -58.4(5) . . . . ?
C24 Ir2 C21 C26 -159.2(5) . . . . ?
C23 Ir2 C21 C26 157.1(5) . . . . ?
C25 Ir2 C21 C26 -122.7(5) . . . . ?
C22 Ir2 C21 C26 120.4(5) . . . . ?
S1 Ir2 C21 C26 42.3(5) . . . . ?
S2 Ir2 C21 C26 155.3(5) . . . . ?
C25 C21 C22 C23 1.6(4) . . . . ?
C26 C21 C22 C23 176.8(4) . . . . ?
Ir2 C21 C22 C23 -60.3(3) . . . . ?
C25 C21 C22 C27 -175.9(4) . . . . ?
C26 C21 C22 C27 -0.7(7) . . . . ?
Ir2 C21 C22 C27 122.2(4) . . . . ?
C25 C21 C22 Ir2 61.9(3) . . . . ?
C26 C21 C22 Ir2 -122.9(4) . . . . ?
N41 Ir2 C22 C23 121.8(4) . . . . ?
C24 Ir2 C22 C23 38.4(2) . . . . ?
C21 Ir2 C22 C23 118.9(3) . . . . ?
C25 Ir2 C22 C23 80.8(3) . . . . ?
S1 Ir2 C22 C23 -134.2(2) . . . . ?
S2 Ir2 C22 C23 -53.5(3) . . . . ?
N41 Ir2 C22 C21 2.9(5) . . . . ?
C24 Ir2 C22 C21 -80.5(2) . . . . ?
C23 Ir2 C22 C21 -118.9(3) . . . . ?
C25 Ir2 C22 C21 -38.0(2) . . . . ?
S1 Ir2 C22 C21 106.9(2) . . . . ?
S2 Ir2 C22 C21 -172.35(18) . . . . ?
N41 Ir2 C22 C27 -116.5(5) . . . . ?
C24 Ir2 C22 C27 160.0(5) . . . . ?
C23 Ir2 C22 C27 121.7(6) . . . . ?
C21 Ir2 C22 C27 -119.4(5) . . . . ?
C25 Ir2 C22 C27 -157.5(5) . . . . ?
S1 Ir2 C22 C27 -12.5(4) . . . . ?
S2 Ir2 C22 C27 68.2(5) . . . . ?
C21 C22 C23 C24 -0.7(4) . . . . ?
C27 C22 C23 C24 176.7(4) . . . . ?
Ir2 C22 C23 C24 -61.0(3) . . . . ?
C21 C22 C23 C28 -177.4(4) . . . . ?
C27 C22 C23 C28 0.1(7) . . . . ?
Ir2 C22 C23 C28 122.4(4) . . . . ?
C21 C22 C23 Ir2 60.3(3) . . . . ?
C27 C22 C23 Ir2 -122.3(4) . . . . ?
N41 Ir2 C23 C22 -146.8(3) . . . . ?
C24 Ir2 C23 C22 -117.8(3) . . . . ?
C21 Ir2 C23 C22 -37.4(2) . . . . ?
C25 Ir2 C23 C22 -80.1(3) . . . . ?
S1 Ir2 C23 C22 53.9(3) . . . . ?
S2 Ir2 C23 C22 142.3(2) . . . . ?
N41 Ir2 C23 C24 -29.1(4) . . . . ?
C21 Ir2 C23 C24 80.4(2) . . . . ?
C25 Ir2 C23 C24 37.6(2) . . . . ?
C22 Ir2 C23 C24 117.8(3) . . . . ?
S1 Ir2 C23 C24 171.64(19) . . . . ?
S2 Ir2 C23 C24 -99.9(2) . . . . ?
N41 Ir2 C23 C28 91.5(4) . . . . ?
C24 Ir2 C23 C28 120.5(5) . . . . ?
C21 Ir2 C23 C28 -159.1(4) . . . . ?
C25 Ir2 C23 C28 158.1(4) . . . . ?
C22 Ir2 C23 C28 -121.7(5) . . . . ?
S1 Ir2 C23 C28 -67.8(4) . . . . ?
S2 Ir2 C23 C28 20.6(4) . . . . ?
C22 C23 C24 C25 -0.5(4) . . . . ?
C28 C23 C24 C25 176.2(4) . . . . ?
Ir2 C23 C24 C25 -62.4(3) . . . . ?
C22 C23 C24 C29 -176.4(4) . . . . ?
C28 C23 C24 C29 0.2(6) . . . . ?
Ir2 C23 C24 C29 121.6(4) . . . . ?
C22 C23 C24 Ir2 61.9(3) . . . . ?
C28 C23 C24 Ir2 -121.4(4) . . . . ?
N41 Ir2 C24 C25 -79.0(2) . . . . ?
C23 Ir2 C24 C25 117.0(3) . . . . ?
C21 Ir2 C24 C25 36.7(2) . . . . ?
C22 Ir2 C24 C25 79.8(3) . . . . ?
S1 Ir2 C24 C25 98.4(3) . . . . ?
S2 Ir2 C24 C25 -150.7(2) . . . . ?
N41 Ir2 C24 C23 164.1(2) . . . . ?
C21 Ir2 C24 C23 -80.2(3) . . . . ?
C25 Ir2 C24 C23 -117.0(3) . . . . ?
C22 Ir2 C24 C23 -37.1(2) . . . . ?
S1 Ir2 C24 C23 -18.5(4) . . . . ?
S2 Ir2 C24 C23 92.4(2) . . . . ?
N41 Ir2 C24 C29 45.1(4) . . . . ?
C23 Ir2 C24 C29 -119.0(5) . . . . ?
C21 Ir2 C24 C29 160.8(4) . . . . ?
C25 Ir2 C24 C29 124.1(5) . . . . ?
C22 Ir2 C24 C29 -156.1(4) . . . . ?
S1 Ir2 C24 C29 -137.5(3) . . . . ?
S2 Ir2 C24 C29 -26.6(4) . . . . ?
C23 C24 C25 C21 1.5(4) . . . . ?
C29 C24 C25 C21 177.3(4) . . . . ?
Ir2 C24 C25 C21 -60.2(3) . . . . ?
C23 C24 C25 C30 -177.9(4) . . . . ?
C29 C24 C25 C30 -2.1(6) . . . . ?
Ir2 C24 C25 C30 120.4(4) . . . . ?
C23 C24 C25 Ir2 61.7(2) . . . . ?
C29 C24 C25 Ir2 -122.5(4) . . . . ?
C22 C21 C25 C24 -2.0(4) . . . . ?
C26 C21 C25 C24 -177.0(4) . . . . ?
Ir2 C21 C25 C24 60.0(3) . . . . ?
C22 C21 C25 C30 177.4(4) . . . . ?
C26 C21 C25 C30 2.4(7) . . . . ?
Ir2 C21 C25 C30 -120.6(4) . . . . ?
C22 C21 C25 Ir2 -61.9(3) . . . . ?
C26 C21 C25 Ir2 123.1(4) . . . . ?
N41 Ir2 C25 C24 111.8(2) . . . . ?
C23 Ir2 C25 C24 -38.8(2) . . . . ?
C21 Ir2 C25 C24 -119.6(3) . . . . ?
C22 Ir2 C25 C24 -81.2(3) . . . . ?
S1 Ir2 C25 C24 -142.23(19) . . . . ?
S2 Ir2 C25 C24 45.4(3) . . . . ?
N41 Ir2 C25 C21 -128.6(2) . . . . ?
C24 Ir2 C25 C21 119.6(3) . . . . ?
C23 Ir2 C25 C21 80.8(3) . . . . ?
C22 Ir2 C25 C21 38.4(2) . . . . ?
S1 Ir2 C25 C21 -22.6(3) . . . . ?
S2 Ir2 C25 C21 165.01(19) . . . . ?
N41 Ir2 C25 C30 -7.6(4) . . . . ?
C24 Ir2 C25 C30 -119.5(5) . . . . ?
C23 Ir2 C25 C30 -158.2(4) . . . . ?
C21 Ir2 C25 C30 120.9(5) . . . . ?
C22 Ir2 C25 C30 159.3(4) . . . . ?
S1 Ir2 C25 C30 98.3(4) . . . . ?
S2 Ir2 C25 C30 -74.0(4) . . . . ?
